data_7055103
loop_
_publ_author_name
'Smirnov, Andrey S.'
'Yandanova, Ekaterina S.'
'Bokach, Nadezhda A.'
'Starova, Galina L.'
'Gurzhiy, Vladislav V.'
'Avdontceva, Margarita S.'
'Zolotarev, Andrey A.'
'Kukushkin, Vadim Yu.'

_publ_section_title
;
 Zinc(ii)-mediated generation of 5-amino substituted
 2,3-dihydro-1,2,4-oxadiazoles and their further ZnII-catalyzed and
 O2-involving transformations
;
_journal_issue 12
_journal_name_full 'New J. Chem.'
_journal_page_first 9330
_journal_paper_doi 10.1039/C5NJ02061A
_journal_volume 39
_journal_year 2015
_chemical_formula_moiety 'C22 H21 N3 O'
_chemical_formula_sum 'C22 H21 N3 O'
_chemical_formula_weight 343.42
_space_group_crystal_system monoclinic
_space_group_IT_number 4
_space_group_name_Hall 'P 2yb'
_space_group_name_H-M_alt 'P 1 21 1'
_symmetry_space_group_name_Hall 'P 2yb'
_symmetry_space_group_name_H-M 'P 1 21 1'
_atom_sites_solution_hydrogens geom
_audit_creation_date 2015-07-01
_audit_creation_method
;
  Olex2 1.2-ac2
  (compiled 2012.03.27 svn.r2268, GUI svn.r4156)
;
_audit_update_record
;
2015-07-02 deposited with the CCDC.
2015-09-09 downloaded from the CCDC.
;
_cell_angle_alpha 90
_cell_angle_beta 110.242(10)
_cell_angle_gamma 90
_cell_formula_units_Z 2
_cell_length_a 9.1527(8)
_cell_length_b 10.0852(7)
_cell_length_c 10.4387(9)
_cell_measurement_reflns_used 2441
_cell_measurement_temperature 100.01(10)
_cell_measurement_theta_max 75.9610
_cell_measurement_theta_min 5.1360
_cell_volume 904.05(14)
_computing_cell_refinement
;
CrysAlisPro, Agilent Technologies,
Version 1.171.36.32 (release 02-08-2013 CrysAlis171 .NET)
(compiled Aug  2 2013,16:46:58)
;
_computing_data_collection
;
CrysAlisPro, Agilent Technologies,
Version 1.171.36.32 (release 02-08-2013 CrysAlis171 .NET)
(compiled Aug  2 2013,16:46:58)
;
_computing_data_reduction
;
CrysAlisPro, Agilent Technologies,
Version 1.171.36.32 (release 02-08-2013 CrysAlis171 .NET)
(compiled Aug  2 2013,16:46:58)
;
_computing_molecular_graphics
;
O. V. Dolomanov, L. J. Bourhis, R. J. Gildea, J. A. K. Howard and H. Puschmann,
OLEX2: a complete structure solution, refinement and analysis program.
J. Appl. Cryst. (2009). 42, 339-341.
;
_computing_publication_material
;
O. V. Dolomanov, L. J. Bourhis, R. J. Gildea, J. A. K. Howard and H. Puschmann,
OLEX2: a complete structure solution, refinement and analysis program.
J. Appl. Cryst. (2009). 42, 339-341.
;
_computing_structure_refinement
;
SHELXL, G.M. Sheldrick, Acta Cryst.
(2008). A64, 112-122
;
_diffrn_ambient_temperature 100.00(2)
_diffrn_detector_area_resol_mean 10.3829
_diffrn_measured_fraction_theta_full 1.000
_diffrn_measured_fraction_theta_max 0.9857
_diffrn_measurement_details
;
  1 omega  -46.00   33.00   1.0000    1.0000
omega____ theta____ kappa____ phi______ frames
    -      -40.3787   38.0000   30.0000 79

  2 omega  -73.00   35.00   1.0000    1.0000
omega____ theta____ kappa____ phi______ frames
    -      -40.3787   77.0000  -90.0000 108

  3 omega   60.00   87.00   1.0000    1.0000
omega____ theta____ kappa____ phi______ frames
    -       40.3787  178.0000  -60.0000 27

  4 omega   66.00  110.00   1.0000    1.0000
omega____ theta____ kappa____ phi______ frames
    -       40.3787  178.0000 -180.0000 44

  5 omega   36.00   65.00   1.0000    2.0000
omega____ theta____ kappa____ phi______ frames
    -      113.0000  -95.0000  120.0000 29

  6 omega   32.00   65.00   1.0000    2.0000
omega____ theta____ kappa____ phi______ frames
    -      113.0000  -95.0000   90.0000 33

  7 omega   40.00   92.00   1.0000    2.0000
omega____ theta____ kappa____ phi______ frames
    -      113.0000  -45.0000  120.0000 52

  8 omega   39.00   93.00   1.0000    2.0000
omega____ theta____ kappa____ phi______ frames
    -      113.0000  -45.0000  -60.0000 54

  9 omega  152.00  177.00   1.0000    2.0000
omega____ theta____ kappa____ phi______ frames
    -      113.0000   30.0000  -60.0000 25

 10 omega   39.00   91.00   1.0000    2.0000
omega____ theta____ kappa____ phi______ frames
    -      113.0000  -30.0000 -180.0000 52

 11 omega   66.00   93.00   1.0000    2.0000
omega____ theta____ kappa____ phi______ frames
    -      113.0000   15.0000   30.0000 27

 12 omega   72.00  109.00   1.0000    2.0000
omega____ theta____ kappa____ phi______ frames
    -      113.0000  -95.0000  120.0000 37

 13 omega  152.00  177.00   1.0000    2.0000
omega____ theta____ kappa____ phi______ frames
    -      113.0000  112.0000 -150.0000 25

 14 omega   71.00  101.00   1.0000    2.0000
omega____ theta____ kappa____ phi______ frames
    -      113.0000  -95.0000   90.0000 30

 15 omega  151.00  176.00   1.0000    2.0000
omega____ theta____ kappa____ phi______ frames
    -      113.0000   45.0000  -30.0000 25

 16 omega   86.00  115.00   1.0000    2.0000
omega____ theta____ kappa____ phi______ frames
    -      113.0000   45.0000  -30.0000 29

 17 omega   46.00   91.00   1.0000    2.0000
omega____ theta____ kappa____ phi______ frames
    -      113.0000  -30.0000    0.0000 45

 18 omega  118.00  145.00   1.0000    2.0000
omega____ theta____ kappa____ phi______ frames
    -      113.0000  112.0000  -60.0000 27

 19 omega  152.00  177.00   1.0000    2.0000
omega____ theta____ kappa____ phi______ frames
    -      113.0000  112.0000  -60.0000 25

 20 omega   36.00   89.00   1.0000    2.0000
omega____ theta____ kappa____ phi______ frames
    -      113.0000 -112.0000   90.0000 53

 21 omega   77.00  131.00   1.0000    2.0000
omega____ theta____ kappa____ phi______ frames
    -      113.0000  -61.0000 -180.0000 54

 22 omega   40.00   65.00   1.0000    2.0000
omega____ theta____ kappa____ phi______ frames
    -      113.0000  -33.0000  156.0000 25

 23 omega   40.00   65.00   1.0000    2.0000
omega____ theta____ kappa____ phi______ frames
    -      113.0000  -45.0000    0.0000 25

 24 omega  108.00  135.00   1.0000    2.0000
omega____ theta____ kappa____ phi______ frames
    -      113.0000   30.0000  -60.0000 27

 25 omega  149.00  176.00   1.0000    2.0000
omega____ theta____ kappa____ phi______ frames
    -      113.0000   15.0000   30.0000 27

 26 omega  137.00  167.00   1.0000    2.0000
omega____ theta____ kappa____ phi______ frames
    -      113.0000  112.0000 -120.0000 30

 27 omega -109.00  -50.00   1.0000    1.0000
omega____ theta____ kappa____ phi______ frames
    -      -40.3787  -38.0000  -30.0000 59

 28 omega -118.00  -12.00   1.0000    1.0000
omega____ theta____ kappa____ phi______ frames
    -      -40.3787  -77.0000   60.0000 106

 29 omega   58.00   85.00   1.0000    1.0000
omega____ theta____ kappa____ phi______ frames
    -       40.3787  178.0000 -180.0000 27

 30 omega   11.00   39.00   1.0000    1.0000
omega____ theta____ kappa____ phi______ frames
    -       40.3787   57.0000   30.0000 28

 31 omega   85.00  112.00   1.0000    2.0000
omega____ theta____ kappa____ phi______ frames
    -      113.0000   45.0000   90.0000 27

 32 omega   80.00  105.00   1.0000    2.0000
omega____ theta____ kappa____ phi______ frames
    -      113.0000   77.0000   30.0000 25

 33 omega  117.00  144.00   1.0000    2.0000
omega____ theta____ kappa____ phi______ frames
    -      113.0000  -14.0000 -120.9673 27

 34 omega  144.00  169.00   1.0000    2.0000
omega____ theta____ kappa____ phi______ frames
    -      113.0000   45.0000  -90.0000 25

 35 omega  127.00  162.00   1.0000    2.0000
omega____ theta____ kappa____ phi______ frames
    -      113.0000   45.0000    0.0000 35

 36 omega   80.00  107.00   1.0000    2.0000
omega____ theta____ kappa____ phi______ frames
    -      113.0000   77.0000    0.0000 27

 37 omega  153.00  178.00   1.0000    2.0000
omega____ theta____ kappa____ phi______ frames
    -      113.0000   77.0000    0.0000 25

 38 omega   83.00  110.00   1.0000    2.0000
omega____ theta____ kappa____ phi______ frames
    -      113.0000   61.0000   60.0000 27

 39 omega   85.00  112.00   1.0000    2.0000
omega____ theta____ kappa____ phi______ frames
    -      113.0000   61.0000   90.0000 27
;
_diffrn_measurement_device_type 'SuperNova, Dual, Cu at zero, Atlas'
_diffrn_measurement_method '\w scans'
_diffrn_orient_matrix_UB_11 0.1058910000
_diffrn_orient_matrix_UB_12 -0.0362917000
_diffrn_orient_matrix_UB_13 -0.0817394000
_diffrn_orient_matrix_UB_21 0.1238711000
_diffrn_orient_matrix_UB_22 -0.0529438000
_diffrn_orient_matrix_UB_23 0.1313131000
_diffrn_orient_matrix_UB_31 -0.0750040000
_diffrn_orient_matrix_UB_32 -0.1385858000
_diffrn_orient_matrix_UB_33 -0.0288264000
_diffrn_radiation_monochromator mirror
_diffrn_radiation_type 'Cu K\a'
_diffrn_radiation_wavelength 1.5418
_diffrn_reflns_av_R_equivalents 0.0492
_diffrn_reflns_av_unetI/netI 0.0543
_diffrn_reflns_laue_measured_fraction_full 1.000
_diffrn_reflns_laue_measured_fraction_max 1.000
_diffrn_reflns_limit_h_max 10
_diffrn_reflns_limit_h_min -11
_diffrn_reflns_limit_k_max 11
_diffrn_reflns_limit_k_min -12
_diffrn_reflns_limit_l_max 12
_diffrn_reflns_limit_l_min -12
_diffrn_reflns_number 7495
_diffrn_reflns_point_group_measured_fraction_full 0.926
_diffrn_reflns_point_group_measured_fraction_max 0.913
_diffrn_reflns_theta_full 67.684
_diffrn_reflns_theta_max 72.482
_diffrn_reflns_theta_min 4.515
_diffrn_source 'SuperNova (Cu) X-ray Source'
_exptl_absorpt_coefficient_mu 0.623
_exptl_absorpt_correction_T_max 1.00000
_exptl_absorpt_correction_T_min 0.68670
_exptl_absorpt_correction_type multi-scan
_exptl_absorpt_process_details
;
CrysAlisPro, Agilent Technologies,
Version 1.171.36.32 (release 02-08-2013 CrysAlis171 .NET)
(compiled Aug  2 2013,16:46:58)
Empirical absorption correction using spherical harmonics,
 implemented in SCALE3 ABSPACK scaling algorithm.
;
_exptl_crystal_colour colorless
_exptl_crystal_density_diffrn 1.262
_exptl_crystal_description prism
_exptl_crystal_F_000 364
_exptl_crystal_size_max 0.12
_exptl_crystal_size_mid 0.10
_exptl_crystal_size_min 0.08
_refine_diff_density_max 0.177
_refine_diff_density_min -0.200
_refine_diff_density_rms 0.041
_refine_ls_abs_structure_details
;
 Flack x determined using 1044 quotients [(I+)-(I-)]/[(I+)+(I-)]
 (Parsons, Flack and Wagner, Acta Cryst. B69 (2013) 249-259).
;
_refine_ls_abs_structure_Flack 0.1(3)
_refine_ls_extinction_method none
_refine_ls_goodness_of_fit_ref 1.012
_refine_ls_hydrogen_treatment constr
_refine_ls_matrix_type full
_refine_ls_number_parameters 237
_refine_ls_number_reflns 3270
_refine_ls_number_restraints 1
_refine_ls_restrained_S_all 1.012
_refine_ls_R_factor_all 0.0513
_refine_ls_R_factor_gt 0.0399
_refine_ls_shift/su_max 0.000
_refine_ls_shift/su_mean 0.000
_refine_ls_structure_factor_coef Fsqd
_refine_ls_weighting_details 'w=1/[\s^2^(Fo^2^)+(0.0453P)^2^+0.0714P] where P=(Fo^2^+2Fc^2^)/3'
_refine_ls_weighting_scheme calc
_refine_ls_wR_factor_gt 0.0919
_refine_ls_wR_factor_ref 0.0994
_reflns_Friedel_coverage 0.724
_reflns_friedel_fraction_full 0.842
_reflns_friedel_fraction_max 0.815
_reflns_number_gt 2797
_reflns_number_total 3270
_reflns_threshold_expression 'I > 2\s(I)'
_cod_data_source_file c5nj02061a3.cif
_cod_data_source_block sas98_2
_cod_depositor_comments 'Adding full bibliography for 7055098--7055106.cif.'
_cod_original_cell_volume 904.06(14)
_cod_database_code 7055103
_chemical_oxdiff_formula 'C22 H21 N3 O1'
_reflns_odcompleteness_completeness 94.62
_reflns_odcompleteness_iscentric 1
_reflns_odcompleteness_theta 80.95
_olex2_refinement_description
;
1. Fixed Uiso
 At 1.2 times of:
  All C(H) groups
 At 1.5 times of:
  All C(H,H,H) groups
2.a Aromatic/amide H refined with riding coordinates:
 C17(H17), C15(H15), C21(H21), C9(H9), C22(H22), C18(H18), C11(H11), C19(H19),
 C10(H10), C16(H16), C23(H23), C14(H14), C13(H13), C20(H20), C12(H12)
2.b Idealised Me refined as rotating group:
 C4(H4A,H4B,H4C), C5(H5A,H5B,H5C)
;
_olex2_submission_special_instructions 'No special instructions were received'
_shelx_space_group_comment
;
The symmetry employed for this shelxl refinement is uniquely defined
by the following loop, which should always be used as a source of
symmetry information in preference to the above space-group names.
They are only intended as comments.
;
_shelxl_version_number 2014/6

loop_
_space_group_symop_operation_xyz
'x, y, z'
'-x, y+1/2, -z'

loop_
_atom_site_label
_atom_site_type_symbol
_atom_site_fract_x
_atom_site_fract_y
_atom_site_fract_z
_atom_site_U_iso_or_equiv
_atom_site_adp_type
_atom_site_occupancy
_atom_site_site_symmetry_order
_atom_site_calc_flag
_atom_site_refinement_flags_posn
O1 O 0.2458(3) 0.2699(2) 0.5814(2) 0.0277(5) Uani 1 1 d .
N2 N 0.2494(3) 0.4998(3) 0.7917(2) 0.0209(5) Uani 1 1 d .
N1 N 0.0469(3) 0.3817(3) 0.6235(2) 0.0224(5) Uani 1 1 d .
C8 C 0.0045(3) 0.4400(3) 0.8266(3) 0.0209(6) Uani 1 1 d .
C1 C 0.1065(3) 0.4372(3) 0.7410(3) 0.0218(6) Uani 1 1 d .
C6 C 0.3178(3) 0.5595(3) 0.6993(3) 0.0213(6) Uani 1 1 d .
N3 N 0.0820(3) 0.4006(3) 0.4142(3) 0.0252(6) Uani 1 1 d .
C17 C 0.5210(4) 0.6043(4) 1.1337(3) 0.0280(7) Uani 1 1 d .
H17 H 0.5820 0.6772 1.1734 0.034 Uiso 1 1 calc R
C2 C 0.1380(3) 0.3488(3) 0.5420(3) 0.0213(6) Uani 1 1 d .
C15 C 0.4291(4) 0.3848(4) 1.1518(3) 0.0273(7) Uani 1 1 d .
H15 H 0.4274 0.3107 1.2043 0.033 Uiso 1 1 calc R
C21 C 0.4511(4) 0.6781(4) 0.5264(3) 0.0285(7) Uani 1 1 d .
H21 H 0.4955 0.7179 0.4684 0.034 Uiso 1 1 calc R
C9 C -0.0919(3) 0.3316(3) 0.8215(3) 0.0244(6) Uani 1 1 d .
H9 H -0.0884 0.2582 0.7687 0.029 Uiso 1 1 calc R
C4 C -0.0410(4) 0.4980(4) 0.3702(3) 0.0285(7) Uani 1 1 d .
H4A H -0.0950 0.5011 0.4343 0.043 Uiso 1 1 calc GR
H4B H -0.1126 0.4741 0.2818 0.043 Uiso 1 1 calc GR
H4C H 0.0029 0.5835 0.3654 0.043 Uiso 1 1 calc GR
C22 C 0.5252(4) 0.5722(3) 0.6082(3) 0.0286(7) Uani 1 1 d .
H22 H 0.6196 0.5415 0.6050 0.034 Uiso 1 1 calc R
C18 C 0.4323(3) 0.6061(3) 0.9952(3) 0.0237(6) Uani 1 1 d .
H18 H 0.4335 0.6807 0.9433 0.028 Uiso 1 1 calc R
C11 C -0.2005(4) 0.4407(4) 0.9721(3) 0.0310(7) Uani 1 1 d .
H11 H -0.2687 0.4411 1.0206 0.037 Uiso 1 1 calc R
C19 C 0.2442(4) 0.6655(3) 0.6193(3) 0.0238(6) Uani 1 1 d .
H19 H 0.1508 0.6977 0.6238 0.029 Uiso 1 1 calc R
C10 C -0.1929(4) 0.3322(4) 0.8942(3) 0.0271(7) Uani 1 1 d .
H10 H -0.2560 0.2590 0.8905 0.032 Uiso 1 1 calc R
C16 C 0.5189(4) 0.4946(4) 1.2124(3) 0.0293(7) Uani 1 1 d .
H16 H 0.5770 0.4940 1.3052 0.035 Uiso 1 1 calc R
C23 C 0.4588(4) 0.5117(3) 0.6950(3) 0.0250(6) Uani 1 1 d .
H23 H 0.5080 0.4404 0.7494 0.030 Uiso 1 1 calc R
C5 C 0.1669(4) 0.3746(4) 0.3216(3) 0.0332(8) Uani 1 1 d .
H5A H 0.2295 0.4504 0.3192 0.050 Uiso 1 1 calc GR
H5B H 0.0943 0.3577 0.2315 0.050 Uiso 1 1 calc GR
H5C H 0.2329 0.2987 0.3530 0.050 Uiso 1 1 calc GR
C14 C 0.3418(3) 0.3859(3) 1.0126(3) 0.0236(6) Uani 1 1 d .
H14 H 0.2834 0.3119 0.9722 0.028 Uiso 1 1 calc R
C13 C -0.0028(4) 0.5491(3) 0.9048(3) 0.0261(6) Uani 1 1 d .
H13 H 0.0606 0.6222 0.9091 0.031 Uiso 1 1 calc R
C20 C 0.3113(4) 0.7240(3) 0.5316(3) 0.0276(7) Uani 1 1 d .
H20 H 0.2612 0.7944 0.4763 0.033 Uiso 1 1 calc R
C7 C 0.3417(3) 0.4971(3) 0.9340(3) 0.0207(6) Uani 1 1 d .
C12 C -0.1057(4) 0.5489(4) 0.9772(3) 0.0320(7) Uani 1 1 d .
H12 H -0.1106 0.6224 1.0295 0.038 Uiso 1 1 calc R

loop_
_atom_site_aniso_label
_atom_site_aniso_U_11
_atom_site_aniso_U_22
_atom_site_aniso_U_33
_atom_site_aniso_U_23
_atom_site_aniso_U_13
_atom_site_aniso_U_12
O1 0.0275(12) 0.0299(12) 0.0233(11) 0.0006(10) 0.0056(9) 0.0024(10)
N2 0.0212(12) 0.0279(13) 0.0118(10) 0.0008(10) 0.0034(9) -0.0032(10)
N1 0.0219(12) 0.0277(13) 0.0168(12) -0.0002(10) 0.0057(10) -0.0039(11)
C8 0.0167(14) 0.0275(15) 0.0144(13) 0.0006(12) 0.0004(11) 0.0017(12)
C1 0.0201(14) 0.0264(15) 0.0159(13) 0.0011(12) 0.0025(11) 0.0011(12)
C6 0.0184(14) 0.0287(16) 0.0138(13) -0.0010(11) 0.0017(11) -0.0046(12)
N3 0.0243(13) 0.0338(15) 0.0169(11) 0.0008(11) 0.0065(10) -0.0007(11)
C17 0.0239(16) 0.0354(18) 0.0217(15) -0.0085(13) 0.0042(13) 0.0012(13)
C2 0.0190(14) 0.0273(15) 0.0155(13) -0.0006(12) 0.0032(11) -0.0016(12)
C15 0.0248(15) 0.0373(17) 0.0198(14) 0.0084(14) 0.0078(12) 0.0073(14)
C21 0.0293(17) 0.0375(18) 0.0174(14) -0.0014(13) 0.0063(13) -0.0110(14)
C9 0.0238(15) 0.0286(16) 0.0178(14) 0.0017(12) 0.0035(12) 0.0003(13)
C4 0.0262(16) 0.0365(18) 0.0208(14) 0.0028(14) 0.0055(13) 0.0016(14)
C22 0.0227(15) 0.0390(19) 0.0245(16) -0.0054(14) 0.0086(13) -0.0044(14)
C18 0.0208(15) 0.0290(16) 0.0195(14) -0.0018(13) 0.0047(12) 0.0000(13)
C11 0.0224(15) 0.049(2) 0.0202(14) 0.0027(15) 0.0057(12) 0.0048(15)
C19 0.0223(15) 0.0275(16) 0.0191(14) 0.0014(12) 0.0040(12) -0.0003(12)
C10 0.0232(15) 0.0350(17) 0.0200(14) 0.0056(13) 0.0037(12) -0.0026(14)
C16 0.0241(15) 0.0464(19) 0.0138(13) -0.0003(14) 0.0020(12) 0.0083(14)
C23 0.0216(14) 0.0283(16) 0.0213(14) -0.0002(13) 0.0024(12) -0.0021(12)
C5 0.0356(18) 0.047(2) 0.0187(15) -0.0012(14) 0.0123(14) 0.0032(16)
C14 0.0217(14) 0.0263(15) 0.0203(14) 0.0014(12) 0.0042(12) 0.0001(12)
C13 0.0243(15) 0.0266(15) 0.0241(15) -0.0021(13) 0.0043(13) 0.0005(13)
C20 0.0293(17) 0.0305(17) 0.0182(14) 0.0039(12) 0.0020(13) -0.0053(14)
C7 0.0179(14) 0.0280(15) 0.0140(13) -0.0003(12) 0.0029(11) 0.0036(12)
C12 0.0259(15) 0.0425(19) 0.0252(16) -0.0071(14) 0.0059(13) 0.0074(15)

loop_
_atom_type_symbol
_atom_type_description
_atom_type_scat_dispersion_real
_atom_type_scat_dispersion_imag
_atom_type_scat_source
C C 0.0181 0.0091 'International Tables Vol C Tables 4.2.6.8 and 6.1.1.4'
H H 0.0000 0.0000 'International Tables Vol C Tables 4.2.6.8 and 6.1.1.4'
N N 0.0311 0.0180 'International Tables Vol C Tables 4.2.6.8 and 6.1.1.4'
O O 0.0492 0.0322 'International Tables Vol C Tables 4.2.6.8 and 6.1.1.4'

loop_
_geom_angle_atom_site_label_1
_geom_angle_atom_site_label_2
_geom_angle_atom_site_label_3
_geom_angle
C1 N2 C6 120.3(2)
C1 N2 C7 121.9(2)
C7 N2 C6 117.5(2)
C1 N1 C2 121.9(3)
C9 C8 C1 118.6(3)
C13 C8 C1 122.2(3)
C13 C8 C9 119.1(3)
N2 C1 C8 117.7(2)
N1 C1 N2 126.7(3)
N1 C1 C8 115.5(3)
C19 C6 N2 119.4(3)
C19 C6 C23 120.8(3)
C23 C6 N2 119.7(3)
C2 N3 C4 124.2(3)
C2 N3 C5 118.4(3)
C4 N3 C5 116.6(3)
C18 C17 H17 119.8
C16 C17 H17 119.8
C16 C17 C18 120.3(3)
O1 C2 N1 121.5(3)
O1 C2 N3 124.6(3)
N3 C2 N1 113.5(3)
C16 C15 H15 119.9
C16 C15 C14 120.1(3)
C14 C15 H15 119.9
C22 C21 H21 120.1
C20 C21 H21 120.1
C20 C21 C22 119.8(3)
C8 C9 H9 119.7
C10 C9 C8 120.6(3)
C10 C9 H9 119.7
N3 C4 H4A 109.5
N3 C4 H4B 109.5
N3 C4 H4C 109.5
H4A C4 H4B 109.5
H4A C4 H4C 109.5
H4B C4 H4C 109.5
C21 C22 H22 119.8
C21 C22 C23 120.4(3)
C23 C22 H22 119.8
C17 C18 H18 119.8
C17 C18 C7 120.5(3)
C7 C18 H18 119.8
C10 C11 H11 120.3
C10 C11 C12 119.3(3)
C12 C11 H11 120.3
C6 C19 H19 120.3
C6 C19 C20 119.4(3)
C20 C19 H19 120.3
C9 C10 H10 119.8
C11 C10 C9 120.4(3)
C11 C10 H10 119.8
C17 C16 C15 119.6(3)
C17 C16 H16 120.2
C15 C16 H16 120.2
C6 C23 C22 119.1(3)
C6 C23 H23 120.5
C22 C23 H23 120.5
N3 C5 H5A 109.5
N3 C5 H5B 109.5
N3 C5 H5C 109.5
H5A C5 H5B 109.5
H5A C5 H5C 109.5
H5B C5 H5C 109.5
C15 C14 H14 119.9
C7 C14 C15 120.3(3)
C7 C14 H14 119.9
C8 C13 H13 120.1
C8 C13 C12 119.8(3)
C12 C13 H13 120.1
C21 C20 C19 120.5(3)
C21 C20 H20 119.7
C19 C20 H20 119.7
C18 C7 N2 120.4(3)
C14 C7 N2 120.5(3)
C14 C7 C18 119.2(3)
C11 C12 C13 120.7(3)
C11 C12 H12 119.6
C13 C12 H12 119.6

loop_
_geom_bond_atom_site_label_1
_geom_bond_atom_site_label_2
_geom_bond_distance
O1 C2 1.222(4)
N2 C1 1.382(4)
N2 C6 1.450(4)
N2 C7 1.433(3)
N1 C1 1.286(4)
N1 C2 1.422(4)
C8 C1 1.500(4)
C8 C9 1.394(4)
C8 C13 1.385(4)
C6 C19 1.380(4)
C6 C23 1.393(4)
N3 C2 1.357(4)
N3 C4 1.444(4)
N3 C5 1.459(4)
C17 H17 0.9300
C17 C18 1.391(4)
C17 C16 1.382(5)
C15 H15 0.9300
C15 C16 1.393(5)
C15 C14 1.396(4)
C21 H21 0.9300
C21 C22 1.388(5)
C21 C20 1.379(5)
C9 H9 0.9300
C9 C10 1.384(4)
C4 H4A 0.9600
C4 H4B 0.9600
C4 H4C 0.9600
C22 H22 0.9300
C22 C23 1.395(4)
C18 H18 0.9300
C18 C7 1.392(4)
C11 H11 0.9300
C11 C10 1.379(5)
C11 C12 1.384(5)
C19 H19 0.9300
C19 C20 1.397(4)
C10 H10 0.9300
C16 H16 0.9300
C23 H23 0.9300
C5 H5A 0.9600
C5 H5B 0.9600
C5 H5C 0.9600
C14 H14 0.9300
C14 C7 1.390(4)
C13 H13 0.9300
C13 C12 1.397(4)
C20 H20 0.9300
C12 H12 0.9300

loop_
_geom_torsion_atom_site_label_1
_geom_torsion_atom_site_label_2
_geom_torsion_atom_site_label_3
_geom_torsion_atom_site_label_4
_geom_torsion
N2 C6 C19 C20 179.2(3)
N2 C6 C23 C22 -178.4(3)
C8 C9 C10 C11 0.5(4)
C8 C13 C12 C11 0.2(5)
C1 N2 C6 C19 64.4(4)
C1 N2 C6 C23 -117.4(3)
C1 N2 C7 C18 -145.5(3)
C1 N2 C7 C14 34.4(4)
C1 N1 C2 O1 61.9(4)
C1 N1 C2 N3 -125.4(3)
C1 C8 C9 C10 -177.2(3)
C1 C8 C13 C12 176.8(3)
C6 N2 C1 N1 27.1(5)
C6 N2 C1 C8 -149.0(3)
C6 N2 C7 C18 40.6(4)
C6 N2 C7 C14 -139.5(3)
C6 C19 C20 C21 -1.1(5)
C17 C18 C7 N2 179.4(3)
C17 C18 C7 C14 -0.4(4)
C2 N1 C1 N2 16.0(5)
C2 N1 C1 C8 -167.9(3)
C15 C14 C7 N2 -178.6(3)
C15 C14 C7 C18 1.3(4)
C21 C22 C23 C6 -0.4(5)
C9 C8 C1 N2 -147.1(3)
C9 C8 C1 N1 36.4(4)
C9 C8 C13 C12 0.1(4)
C4 N3 C2 O1 -177.3(3)
C4 N3 C2 N1 10.3(4)
C22 C21 C20 C19 0.5(5)
C18 C17 C16 C15 1.0(5)
C19 C6 C23 C22 -0.2(5)
C10 C11 C12 C13 -0.1(5)
C16 C17 C18 C7 -0.7(5)
C16 C15 C14 C7 -1.1(5)
C23 C6 C19 C20 1.0(5)
C5 N3 C2 O1 -8.2(5)
C5 N3 C2 N1 179.4(3)
C14 C15 C16 C17 -0.1(5)
C13 C8 C1 N2 36.2(4)
C13 C8 C1 N1 -140.3(3)
C13 C8 C9 C10 -0.5(4)
C20 C21 C22 C23 0.3(5)
C7 N2 C1 N1 -146.7(3)
C7 N2 C1 C8 37.2(4)
C7 N2 C6 C19 -121.5(3)
C7 N2 C6 C23 56.7(4)
C12 C11 C10 C9 -0.2(5)
